data_7062194
loop_
_publ_author_name
'Hulushe, Siya T.'
'Malan, Frederick P.'
'Hosten, Eric C.'
'Lobb, Kevin A.'
'Khanye, Setshaba D.'
'Watkins, Gareth M.'

_publ_section_title
;
 Photo-and thermoresponsive N-salicylideneaniline derivatives: solid-state
 studies and structural aspects
;
_journal_issue 43
_journal_name_full 'New Journal of Chemistry'
_journal_page_first 20940
_journal_page_last 20950
_journal_paper_doi 10.1039/D1NJ03056F
_journal_volume 46
_journal_year 2022
_chemical_compound_source Synthsized
_chemical_formula_moiety 'C13 H9 Br N2 O3'
_chemical_formula_sum 'C13 H9 Br N2 O3'
_chemical_formula_weight 321.13
_chemical_melting_point 471
_chemical_name_common 2-((E)-(2-bromophenylimino)methyl)-4-nitrophenol
_chemical_name_systematic 2-((E)-(2-bromophenylimino)methyl)-4-nitrophenol
_space_group_crystal_system monoclinic
_space_group_IT_number 14
_space_group_name_Hall '-P 2ybc'
_space_group_name_H-M_alt 'P 1 21/c 1'
_audit_creation_date 2021-02-28
_audit_creation_method
;
Olex2 1.2
(compiled 2016.02.19 svn.r3266 for OlexSys, GUI svn.r5155)
;
_audit_update_record
;
2021-03-25 deposited with the CCDC.	2022-10-24 downloaded from the CCDC.
;
_cell_angle_alpha 90
_cell_angle_beta 93.651(6)
_cell_angle_gamma 90
_cell_formula_units_Z 4
_cell_length_a 7.4282(9)
_cell_length_b 11.5053(14)
_cell_length_c 14.0071(16)
_cell_measurement_reflns_used 9978
_cell_measurement_temperature 150(2)
_cell_measurement_theta_max 26.02
_cell_measurement_theta_min 2.69
_cell_volume 1194.7(2)
_computing_molecular_graphics 'Olex2 (Dolomanov et al., 2009)'
_computing_publication_material 'Olex2 (Dolomanov et al., 2009)'
_computing_structure_refinement 'olex2.refine (Bourhis et al., 2015)'
_diffrn_ambient_temperature 150(2)
_diffrn_measured_fraction_theta_full 0.9887
_diffrn_measured_fraction_theta_max 0.9887
_diffrn_measurement_device_type 'Bruker APEX-II CCD'
_diffrn_radiation_monochromator graphite
_diffrn_radiation_probe x-ray
_diffrn_radiation_type 'Mo K\a'
_diffrn_radiation_wavelength 0.71073
_diffrn_reflns_av_R_equivalents 0.0314
_diffrn_reflns_av_unetI/netI 0.0133
_diffrn_reflns_limit_h_max 9
_diffrn_reflns_limit_h_min -9
_diffrn_reflns_limit_k_max 15
_diffrn_reflns_limit_k_min -15
_diffrn_reflns_limit_l_max 18
_diffrn_reflns_limit_l_min -18
_diffrn_reflns_number 37547
_diffrn_reflns_theta_full 28.3791
_diffrn_reflns_theta_max 28.38
_diffrn_reflns_theta_min 2.29
_diffrn_source 'sealed X-ray tube'
_exptl_absorpt_coefficient_mu 3.446
_exptl_absorpt_correction_T_max 1.0000
_exptl_absorpt_correction_T_min 0.7098
_exptl_absorpt_correction_type numerical
_exptl_absorpt_process_details 'SADABS V2008/1 (Bruker AXS)'
_exptl_crystal_colour orange
_exptl_crystal_colour_primary orange
_exptl_crystal_density_diffrn 1.7853
_exptl_crystal_description block
_exptl_crystal_F_000 639.2017
_exptl_crystal_preparation 'Mechanochemical synthesis'
_exptl_crystal_recrystallization_method 'Recrystallization by slow evaporation in solution of ethyl acetate/methanol'
_exptl_crystal_size_max 0.716
_exptl_crystal_size_mid 0.267
_exptl_crystal_size_min 0.186
_refine_diff_density_max 0.5153
_refine_diff_density_min -0.2885
_refine_diff_density_rms 0.0625
_refine_ls_d_res_high 0.7477
_refine_ls_d_res_low 8.8833
_refine_ls_goodness_of_fit_ref 1.0598
_refine_ls_hydrogen_treatment mixed
_refine_ls_matrix_type full
_refine_ls_number_constraints 16
_refine_ls_number_parameters 175
_refine_ls_number_reflns 2964
_refine_ls_number_restraints 0
_refine_ls_restrained_S_all 1.0598
_refine_ls_R_factor_all 0.0242
_refine_ls_R_factor_gt 0.0203
_refine_ls_shift/su_max 0.0007
_refine_ls_shift/su_mean 0.0000
_refine_ls_structure_factor_coef Fsqd
_refine_ls_weighting_details 'w=1/[\s^2^(Fo^2^)+(0.0236P)^2^+0.6243P] where P=(Fo^2^+2Fc^2^)/3'
_refine_ls_weighting_scheme calc
_refine_ls_wR_factor_gt 0.0491
_refine_ls_wR_factor_ref 0.0518
_reflns_Friedel_coverage 0.000
_reflns_limit_h_max 9
_reflns_limit_h_min -9
_reflns_limit_k_max 15
_reflns_limit_k_min 0
_reflns_limit_l_max 18
_reflns_limit_l_min 0
_reflns_number_gt 2700
_reflns_number_total 2964
_reflns_threshold_expression 'I > 2\s(I)'
_cod_data_source_file d1nj03056f2.cif
_cod_data_source_block ka076c_c_a
_cod_original_cell_volume 1194.7(3)
_cod_original_sg_symbol_H-M 'P 21/c'
_cod_database_code 7062194
_shelx_space_group_comment
;
The symmetry employed for this shelxl refinement is uniquely defined
by the following loop, which should always be used as a source of
symmetry information in preference to the above space-group names.
They are only intended as comments.
;

loop_
_space_group_symop_id
_space_group_symop_operation_xyz
1 x,y,z
2 -x,y+1/2,-z+1/2
3 -x,-y,-z
4 x,-y-1/2,z-1/2

loop_
_atom_site_label
_atom_site_type_symbol
_atom_site_fract_x
_atom_site_fract_y
_atom_site_fract_z
_atom_site_U_iso_or_equiv
_atom_site_adp_type
_atom_site_occupancy
_atom_site_refinement_flags_posn
Br1 Br 0.91077(2) 0.396017(13) 0.760327(10) 0.02804(6) Uani 1.000000 .
O1 O 0.88969(15) 0.64451(10) 0.59478(7) 0.0266(2) Uani 1.000000 .
O2 O 0.57969(16) 0.88580(10) 0.22193(9) 0.0348(3) Uani 1.000000 .
O3 O 0.54822(18) 0.70560(12) 0.18054(8) 0.0401(3) Uani 1.000000 .
N1 N 0.78469(15) 0.43371(10) 0.55232(8) 0.0205(2) Uani 1.000000 .
N2 N 0.59358(16) 0.78122(12) 0.23852(9) 0.0267(3) Uani 1.000000 .
C11 C 0.72717(18) 0.59349(11) 0.44710(10) 0.0193(3) Uani 1.000000 .
C16 C 0.65455(19) 0.63020(12) 0.35783(10) 0.0217(3) Uani 1.000000 .
H16 H 0.59777(19) 0.57730(12) 0.31571(10) 0.0260(3) Uiso 1.000000 R
C22 C 0.82530(18) 0.28253(12) 0.67133(10) 0.0207(3) Uani 1.000000 .
C15 C 0.66764(18) 0.74522(12) 0.33269(10) 0.0219(3) Uani 1.000000 .
C21 C 0.77228(18) 0.31551(12) 0.57740(10) 0.0203(3) Uani 1.000000 .
C12 C 0.81333(18) 0.67549(12) 0.50973(10) 0.0208(3) Uani 1.000000 .
C13 C 0.8205(2) 0.79269(13) 0.48295(10) 0.0248(3) Uani 1.000000 .
H13 H 0.8741(2) 0.84705(13) 0.52488(10) 0.0298(3) Uiso 1.000000 R
C14 C 0.74810(19) 0.82734(13) 0.39452(10) 0.0244(3) Uani 1.000000 .
H14 H 0.75300(19) 0.90495(13) 0.37632(10) 0.0293(3) Uiso 1.000000 R
C1 C 0.71249(18) 0.47216(12) 0.47298(9) 0.0209(3) Uani 1.000000 .
H1a H 0.64966(18) 0.42133(12) 0.43137(9) 0.0251(3) Uiso 1.000000 R
C23 C 0.8173(2) 0.16797(13) 0.70112(10) 0.0254(3) Uani 1.000000 .
H23 H 0.8544(2) 0.14781(13) 0.76360(10) 0.0304(3) Uiso 1.000000 R
C26 C 0.7133(2) 0.22803(13) 0.51356(11) 0.0259(3) Uani 1.000000 .
H26 H 0.6809(2) 0.24700(13) 0.45025(11) 0.0310(3) Uiso 1.000000 R
C25 C 0.7024(2) 0.11380(13) 0.54314(12) 0.0286(3) Uani 1.000000 .
H25 H 0.6607(2) 0.05698(13) 0.49998(12) 0.0344(4) Uiso 1.000000 R
C24 C 0.7532(2) 0.08344(13) 0.63672(12) 0.0282(3) Uani 1.000000 .
H24 H 0.7445(2) 0.00656(13) 0.65642(12) 0.0338(4) Uiso 1.000000 R
H1 H 0.877(3) 0.577(2) 0.6009(19) 0.059(8) Uiso 1.000000 .

loop_
_atom_site_aniso_label
_atom_site_aniso_U_11
_atom_site_aniso_U_22
_atom_site_aniso_U_33
_atom_site_aniso_U_12
_atom_site_aniso_U_13
_atom_site_aniso_U_23
Br1 0.03840(9) 0.02548(8) 0.01931(8) 0.00293(6) -0.00531(6) -0.00227(5)
O1 0.0344(6) 0.0239(5) 0.0203(5) -0.0030(4) -0.0065(4) 0.0006(4)
O2 0.0363(6) 0.0316(6) 0.0365(6) 0.0072(5) 0.0029(5) 0.0168(5)
O3 0.0509(7) 0.0418(7) 0.0256(6) -0.0028(6) -0.0129(5) 0.0070(5)
N1 0.0232(6) 0.0192(5) 0.0190(5) 0.0013(4) -0.0002(4) 0.0010(4)
N2 0.0250(6) 0.0303(7) 0.0247(6) 0.0028(5) 0.0004(5) 0.0089(5)
C11 0.0198(6) 0.0195(6) 0.0186(6) 0.0012(5) 0.0005(5) 0.0007(5)
C16 0.0230(6) 0.0227(6) 0.0191(6) 0.0006(5) -0.0010(5) 0.0010(5)
C22 0.0211(6) 0.0213(6) 0.0197(6) 0.0029(5) -0.0002(5) -0.0010(5)
C15 0.0208(6) 0.0246(7) 0.0202(6) 0.0035(5) 0.0013(5) 0.0046(5)
C21 0.0207(6) 0.0199(6) 0.0201(6) 0.0021(5) -0.0003(5) 0.0011(5)
C12 0.0209(6) 0.0233(7) 0.0182(6) 0.0004(5) 0.0004(5) 0.0001(5)
C13 0.0285(7) 0.0210(7) 0.0249(7) -0.0029(5) 0.0009(5) -0.0021(5)
C14 0.0267(7) 0.0194(6) 0.0275(7) 0.0010(5) 0.0045(5) 0.0028(5)
C1 0.0238(6) 0.0194(6) 0.0192(6) 0.0003(5) -0.0015(5) -0.0008(5)
C23 0.0276(7) 0.0248(7) 0.0236(7) 0.0045(6) 0.0009(5) 0.0056(6)
C26 0.0310(7) 0.0222(7) 0.0235(7) 0.0016(6) -0.0049(5) -0.0004(5)
C25 0.0307(7) 0.0212(7) 0.0333(8) -0.0010(6) -0.0037(6) -0.0037(6)
C24 0.0292(7) 0.0197(7) 0.0356(8) 0.0012(5) 0.0022(6) 0.0051(6)

loop_
_atom_type_symbol
_atom_type_scat_dispersion_real
_atom_type_scat_dispersion_imag
_atom_type_scat_Cromer_Mann_a1
_atom_type_scat_Cromer_Mann_a2
_atom_type_scat_Cromer_Mann_a3
_atom_type_scat_Cromer_Mann_a4
_atom_type_scat_Cromer_Mann_b1
_atom_type_scat_Cromer_Mann_b2
_atom_type_scat_Cromer_Mann_b3
_atom_type_scat_Cromer_Mann_b4
_atom_type_scat_Cromer_Mann_c
_atom_type_scat_source
_atom_type_scat_dispersion_source
H 0.00000 0.00000 0.49300 0.32291 0.14019 0.04081 10.51090 26.12570 3.14236 57.79970 0.0030380000826 'International Tables Volume C Table 6.1.1.4 (pp. 500-502)' 'Henke, Gullikson and Davis, At. Data and Nucl. Data Tables, 1993, 54, 2'
C 0.00347 0.00161 2.31000 1.02000 1.58860 0.86500 20.84390 10.20750 0.56870 51.65120 0.215599998832 'International Tables Volume C Table 6.1.1.4 (pp. 500-502)' 'Henke, Gullikson and Davis, At. Data and Nucl. Data Tables, 1993, 54, 2'
Br -0.28346 2.55990 17.17890 5.23580 5.63770 3.98510 2.17230 16.57960 0.26090 41.43280 2.95569992065 'International Tables Volume C Table 6.1.1.4 (pp. 500-502)' 'Henke, Gullikson and Davis, At. Data and Nucl. Data Tables, 1993, 54, 2'
O 0.01158 0.00611 3.04850 2.28680 1.54630 0.86700 13.27710 5.70110 0.32390 32.90890 0.250800013542 'International Tables Volume C Table 6.1.1.4 (pp. 500-502)' 'Henke, Gullikson and Davis, At. Data and Nucl. Data Tables, 1993, 54, 2'
N 0.00653 0.00323 12.21260 3.13220 2.01250 1.16630 0.00570 9.89330 28.99750 0.58260 -11.5290002823 'International Tables Volume C Table 6.1.1.4 (pp. 500-502)' 'Henke, Gullikson and Davis, At. Data and Nucl. Data Tables, 1993, 54, 2'

loop_
_geom_angle_atom_site_label_1
_geom_angle_atom_site_label_2
_geom_angle_atom_site_label_3
_geom_angle
_geom_angle_site_symmetry_1
_geom_angle_site_symmetry_3
_geom_angle_publ_flag
H1 O1 C12 108.2(19) . . ?
C1 N1 C21 121.26(12) . . ?
O3 N2 O2 123.71(13) . . ?
C15 N2 O2 118.17(13) . . ?
C15 N2 O3 118.12(13) . . ?
C12 C11 C16 119.21(13) . . ?
C1 C11 C16 119.02(12) . . ?
C1 C11 C12 121.76(12) . . ?
H16 C16 C11 120.28(8) . . ?
C15 C16 C11 119.44(13) . . ?
C15 C16 H16 120.28(8) . . ?
C21 C22 Br1 119.70(10) . . ?
C23 C22 Br1 118.59(10) . . ?
C23 C22 C21 121.71(13) . . ?
C16 C15 N2 118.49(13) . . ?
C14 C15 N2 119.56(13) . . ?
C14 C15 C16 121.95(13) . . ?
C22 C21 N1 118.45(12) . . ?
C26 C21 N1 123.93(12) . . ?
C26 C21 C22 117.61(13) . . ?
C11 C12 O1 121.71(13) . . ?
C13 C12 O1 118.33(13) . . ?
C13 C12 C11 119.96(13) . . ?
H13 C13 C12 120.00(8) . . ?
C14 C13 C12 119.99(13) . . ?
C14 C13 H13 120.00(9) . . ?
C13 C14 C15 119.40(13) . . ?
H14 C14 C15 120.30(8) . . ?
H14 C14 C13 120.30(9) . . ?
C11 C1 N1 121.05(13) . . ?
H1a C1 N1 119.47(8) . . ?
H1a C1 C11 119.47(8) . . ?
H23 C23 C22 120.33(8) . . ?
C24 C23 C22 119.34(13) . . ?
C24 C23 H23 120.33(9) . . ?
H26 C26 C21 119.50(8) . . ?
C25 C26 C21 120.99(14) . . ?
C25 C26 H26 119.50(9) . . ?
H25 C25 C26 119.81(9) . . ?
C24 C25 C26 120.38(14) . . ?
C24 C25 H25 119.81(9) . . ?
C25 C24 C23 119.94(14) . . ?
H24 C24 C23 120.03(9) . . ?
H24 C24 C25 120.03(9) . . ?

loop_
_geom_bond_atom_site_label_1
_geom_bond_atom_site_label_2
_geom_bond_distance
_geom_bond_site_symmetry_2
_geom_bond_publ_flag
Br1 C22 1.8871(14) . ?
O1 C12 1.3349(16) . ?
O1 H1 0.79(3) . ?
O2 N2 1.2286(18) . ?
O3 N2 1.2228(18) . ?
N1 C21 1.4090(18) . ?
N1 C1 1.2816(17) . ?
N2 C15 1.4566(17) . ?
C11 C16 1.3954(18) . ?
C11 C12 1.4134(19) . ?
C11 C1 1.4481(19) . ?
C16 H16 0.9300 . ?
C16 C15 1.374(2) . ?
C22 C21 1.4016(18) . ?
C22 C23 1.385(2) . ?
C15 C14 1.391(2) . ?
C21 C26 1.398(2) . ?
C12 C13 1.402(2) . ?
C13 H13 0.9300 . ?
C13 C14 1.377(2) . ?
C14 H14 0.9300 . ?
C1 H1a 0.9300 . ?
C23 H23 0.9300 . ?
C23 C24 1.390(2) . ?
C26 H26 0.9300 . ?
C26 C25 1.382(2) . ?
C25 H25 0.9300 . ?
C25 C24 1.386(2) . ?
C24 H24 0.9300 . ?
